data_7151237
loop_
_publ_author_name
'Pedras, M Soledade C'
'Hossain, Mohammad'

_publ_section_title
;
 Metabolism of crucifer phytoalexins in Sclerotinia sclerotiorum:
 detoxification of strongly antifungal compounds involves
 glucosylation.
;
_journal_issue 13
_journal_name_full 'Organic &amp; biomolecular chemistry'
_journal_page_first 2581
_journal_page_last 2590
_journal_paper_doi 10.1039/b604400j
_journal_volume 4
_journal_year 2006
_chemical_absolute_configuration ad
_chemical_formula_moiety 'C16 H18 N2 O7 S'
_chemical_formula_sum 'C16 H18 N2 O7 S'
_chemical_formula_weight 382.38
_chemical_name_systematic
;
?
;
_space_group_IT_number 4
_symmetry_cell_setting monoclinic
_symmetry_space_group_name_Hall 'P 2yb'
_symmetry_space_group_name_H-M 'P 1 21 1'
_atom_sites_solution_hydrogens geom
_atom_sites_solution_primary direct
_atom_sites_solution_secondary difmap
_audit_creation_method SHELXL-97
_cell_angle_alpha 90.00
_cell_angle_beta 109.8086(17)
_cell_angle_gamma 90.00
_cell_formula_units_Z 2
_cell_length_a 13.8821(3)
_cell_length_b 4.5502(2)
_cell_length_c 14.6589(4)
_cell_measurement_reflns_used 2768
_cell_measurement_temperature 173(2)
_cell_measurement_theta_max 27.485
_cell_measurement_theta_min 0.998
_cell_volume 871.16(5)
_computing_cell_refinement 'HKL Scalepack (Otwinowski & Minor 1997)'
_computing_data_collection 'Collect (Nonius BV, 1998)'
_computing_data_reduction 'HKL Denzo and Scalepack (Otwinowski & Minor 1997)'
_computing_molecular_graphics 'Ortep-3 for Windows (Farrugia, 1997)'
_computing_publication_material 'SHELXL-97 (Sheldrick, 1997)'
_computing_structure_refinement 'SHELXL-97 (Sheldrick, 1997)'
_computing_structure_solution 'SIR97 (Altomare et al., 1997)'
_diffrn_ambient_temperature 173(2)
_diffrn_detector_area_resol_mean 9
_diffrn_measured_fraction_theta_full 0.997
_diffrn_measured_fraction_theta_max 0.997
_diffrn_measurement_device 'Nonius KappaCCD'
_diffrn_measurement_method '\f scans and \w scans with \k offsets'
_diffrn_radiation_monochromator 'horizonally mounted graphite crystal'
_diffrn_radiation_source 'fine-focus sealed tube'
_diffrn_radiation_type MoK\a
_diffrn_radiation_wavelength 0.71073
_diffrn_reflns_av_R_equivalents 0.0632
_diffrn_reflns_av_sigmaI/netI 0.0490
_diffrn_reflns_limit_h_max 17
_diffrn_reflns_limit_h_min -18
_diffrn_reflns_limit_k_max 5
_diffrn_reflns_limit_k_min -4
_diffrn_reflns_limit_l_max 18
_diffrn_reflns_limit_l_min -19
_diffrn_reflns_number 10196
_diffrn_reflns_theta_full 27.48
_diffrn_reflns_theta_max 27.48
_diffrn_reflns_theta_min 1.75
_diffrn_standards_decay_% 0
_diffrn_standards_interval_count 0
_diffrn_standards_interval_time 0
_diffrn_standards_number 0
_exptl_absorpt_coefficient_mu 0.228
_exptl_absorpt_correction_T_max 0.989
_exptl_absorpt_correction_T_min 0.925
_exptl_absorpt_correction_type psi-scan
_exptl_absorpt_process_details 'Shelxtl 6.10 (Bruker-AXS, 2000)'
_exptl_crystal_colour colourless
_exptl_crystal_density_diffrn 1.458
_exptl_crystal_density_method 'not measured'
_exptl_crystal_description rod
_exptl_crystal_F_000 400
_exptl_crystal_size_max 0.20
_exptl_crystal_size_mid 0.05
_exptl_crystal_size_min 0.05
_refine_diff_density_max 0.324
_refine_diff_density_min -0.320
_refine_diff_density_rms 0.056
_refine_ls_abs_structure_details 'Flack H D (1983), Acta Cryst. A39, 876-881'
_refine_ls_abs_structure_Flack 0.10(12)
_refine_ls_extinction_method none
_refine_ls_goodness_of_fit_ref 1.058
_refine_ls_hydrogen_treatment constr
_refine_ls_matrix_type full
_refine_ls_number_parameters 239
_refine_ls_number_reflns 3438
_refine_ls_number_restraints 1
_refine_ls_restrained_S_all 1.058
_refine_ls_R_factor_all 0.0559
_refine_ls_R_factor_gt 0.0471
_refine_ls_shift/su_max 0.000
_refine_ls_shift/su_mean 0.000
_refine_ls_structure_factor_coef Fsqd
_refine_ls_weighting_details 'calc w=1/[\s^2^(Fo^2^)+(0.0399P)^2^+0.6333P] where P=(Fo^2^+2Fc^2^)/3'
_refine_ls_weighting_scheme calc
_refine_ls_wR_factor_gt 0.1037
_refine_ls_wR_factor_ref 0.1090
_reflns_number_gt 3057
_reflns_number_total 3438
_reflns_threshold_expression >2\s(I)
_cod_data_source_file b604400j.txt
_cod_data_source_block 59
_cod_original_sg_symbol_Hall 'p 2yb'
_cod_original_sg_symbol_H-M 'P 21'
_cod_database_code 7151237

loop_
_symmetry_equiv_pos_as_xyz
'x, y, z'
'-x, y+1/2, -z'

loop_
_atom_site_label
_atom_site_type_symbol
_atom_site_fract_x
_atom_site_fract_y
_atom_site_fract_z
_atom_site_U_iso_or_equiv
_atom_site_adp_type
_atom_site_occupancy
_atom_site_symmetry_multiplicity
_atom_site_calc_flag
_atom_site_refinement_flags
_atom_site_disorder_assembly
_atom_site_disorder_group
S1' S -0.09864(6) 0.8775(2) 0.84057(7) 0.0452(3) Uani 1 1 d . . .
N1 N 0.08716(18) 0.7683(7) 0.80049(19) 0.0346(7) Uani 1 1 d . . .
N2' N -0.1756(2) 1.1091(8) 0.7584(2) 0.0471(8) Uani 1 1 d . . .
O1 O 0.13648(16) 0.5681(5) 0.87114(16) 0.0363(5) Uani 1 1 d . . .
O1" O 0.31018(12) 0.8806(5) 0.60287(12) 0.0202(4) Uani 1 1 d . . .
O2" O 0.40196(13) 0.4788(4) 0.50852(12) 0.0182(4) Uani 1 1 d . . .
H2"O H 0.3838 0.5997 0.4625 0.027 Uiso 1 1 calc R . .
O3" O 0.62429(12) 0.4531(4) 0.60589(12) 0.0168(4) Uani 1 1 d . . .
H3"O H 0.6219 0.6119 0.5760 0.025 Uiso 1 1 calc R . .
O4" O 0.67263(13) 0.3829(5) 0.81700(13) 0.0232(4) Uani 1 1 d . . .
H4"O H 0.7170 0.3450 0.7915 0.035 Uiso 1 1 calc R . .
O6" O 0.49034(16) 0.7940(4) 0.95157(14) 0.0269(5) Uani 1 1 d . . .
H6"O H 0.4888 0.6340 0.9796 0.040 Uiso 1 1 calc R . .
O5" O 0.44027(12) 0.8155(4) 0.74506(12) 0.0152(4) Uani 1 1 d . . .
C1" C 0.38484(18) 0.6798(6) 0.65562(17) 0.0149(5) Uani 1 1 d . . .
H1" H 0.3518 0.5015 0.6641 0.018 Uiso 1 1 d R . .
C2" C 0.45494(18) 0.6298(6) 0.59653(17) 0.0149(5) Uani 1 1 d . . .
H2" H 0.4781 0.8182 0.5829 0.018 Uiso 1 1 d R . .
C3" C 0.55022(17) 0.4599(6) 0.65480(17) 0.0151(5) Uani 1 1 d . . .
H3" H 0.5280 0.2637 0.6613 0.018 Uiso 1 1 d R . .
C4" C 0.59976(18) 0.5795(6) 0.75720(17) 0.0149(5) Uani 1 1 d . . .
H4" H 0.6331 0.7614 0.7531 0.018 Uiso 1 1 d R . .
C5" C 0.51830(18) 0.6256(6) 0.80438(18) 0.0152(5) Uani 1 1 d . . .
H5" H 0.4905 0.4379 0.8123 0.018 Uiso 1 1 d R . .
C6" C 0.56279(19) 0.7741(6) 0.90212(17) 0.0183(5) Uani 1 1 d . . .
H6"A H 0.5837 0.9697 0.8928 0.022 Uiso 1 1 d R . .
H6"B H 0.6210 0.6654 0.9423 0.022 Uiso 1 1 d R . .
C1 C 0.2008(3) 0.7204(13) 0.9550(3) 0.0671(14) Uani 1 1 d . . .
H1A H 0.2368 0.5852 1.0052 0.081 Uiso 1 1 d R . .
H1B H 0.2492 0.8331 0.9358 0.081 Uiso 1 1 d R . .
H1C H 0.1602 0.8503 0.9787 0.081 Uiso 1 1 d R . .
C2 C -0.0061(2) 0.8891(8) 0.7878(2) 0.0302(7) Uani 1 1 d . . .
C3 C -0.0345(2) 1.0723(7) 0.7078(2) 0.0283(7) Uani 1 1 d . . .
C3A C 0.04876(19) 1.0655(7) 0.6688(2) 0.0238(6) Uani 1 1 d . . .
C3' C -0.1329(2) 1.1896(9) 0.6941(3) 0.0415(9) Uani 1 1 d . . .
H3' H -0.1653 1.3187 0.6407 0.050 Uiso 1 1 d R . .
C4 C 0.0674(2) 1.1988(7) 0.5911(2) 0.0271(6) Uani 1 1 d . . .
H4 H 0.0184 1.3317 0.5492 0.032 Uiso 1 1 d R . .
C5 C 0.1561(2) 1.1311(7) 0.5731(2) 0.0236(6) Uani 1 1 d . . .
H5 H 0.1693 1.2212 0.5193 0.028 Uiso 1 1 d R . .
C6 C 0.22727(18) 0.9339(6) 0.63262(18) 0.0186(5) Uani 1 1 d . . .
C7 C 0.21365(19) 0.8013(6) 0.71310(19) 0.0224(6) Uani 1 1 d . . .
H7 H 0.2653 0.6717 0.7532 0.027 Uiso 1 1 d R . .
C7A C 0.12239(19) 0.8712(8) 0.72770(19) 0.0241(6) Uani 1 1 d . . .

loop_
_atom_site_aniso_label
_atom_site_aniso_U_11
_atom_site_aniso_U_22
_atom_site_aniso_U_33
_atom_site_aniso_U_23
_atom_site_aniso_U_13
_atom_site_aniso_U_12
S1' 0.0311(4) 0.0598(6) 0.0577(5) 0.0046(5) 0.0322(4) 0.0109(4)
N1 0.0233(11) 0.0526(19) 0.0338(13) 0.0121(13) 0.0175(11) 0.0131(12)
N2' 0.0287(14) 0.058(2) 0.0613(19) 0.0039(17) 0.0235(14) 0.0184(14)
O1 0.0298(11) 0.0462(15) 0.0376(12) 0.0082(11) 0.0178(10) 0.0076(10)
O1" 0.0182(8) 0.0248(11) 0.0199(8) 0.0034(8) 0.0096(7) 0.0063(8)
O2" 0.0223(9) 0.0195(10) 0.0132(8) -0.0009(7) 0.0063(7) 0.0011(8)
O3" 0.0195(8) 0.0175(10) 0.0183(9) -0.0013(8) 0.0128(7) 0.0019(7)
O4" 0.0186(8) 0.0321(11) 0.0215(9) 0.0053(9) 0.0103(7) 0.0133(8)
O6" 0.0440(11) 0.0239(12) 0.0233(10) 0.0016(9) 0.0251(9) 0.0047(9)
O5" 0.0169(8) 0.0148(10) 0.0151(8) -0.0002(7) 0.0069(7) 0.0045(7)
C1" 0.0146(11) 0.0168(13) 0.0148(11) -0.0008(10) 0.0072(9) 0.0020(10)
C2" 0.0184(11) 0.0153(14) 0.0144(11) -0.0008(10) 0.0098(10) -0.0027(10)
C3" 0.0166(11) 0.0152(13) 0.0192(12) -0.0009(10) 0.0136(9) 0.0000(10)
C4" 0.0154(11) 0.0171(13) 0.0150(11) 0.0021(10) 0.0089(9) 0.0022(10)
C5" 0.0184(11) 0.0147(13) 0.0154(11) 0.0008(10) 0.0093(10) 0.0025(9)
C6" 0.0223(12) 0.0191(15) 0.0158(12) 0.0014(10) 0.0096(10) 0.0036(10)
C1 0.040(2) 0.114(4) 0.043(2) -0.013(3) 0.0082(17) 0.002(2)
C2 0.0182(12) 0.0393(18) 0.0391(16) -0.0038(16) 0.0176(12) 0.0031(13)
C3 0.0191(13) 0.0340(18) 0.0343(16) -0.0049(14) 0.0123(12) 0.0060(12)
C3A 0.0151(12) 0.0263(16) 0.0293(14) -0.0056(13) 0.0067(11) 0.0043(11)
C3' 0.0241(15) 0.053(2) 0.052(2) -0.0052(18) 0.0194(15) 0.0102(15)
C4 0.0216(13) 0.0275(16) 0.0295(15) 0.0016(13) 0.0052(11) 0.0087(12)
C5 0.0205(12) 0.0275(17) 0.0212(13) 0.0023(12) 0.0050(10) 0.0043(11)
C6 0.0149(11) 0.0216(15) 0.0199(12) -0.0054(11) 0.0065(9) 0.0014(10)
C7 0.0153(11) 0.0284(16) 0.0244(13) 0.0025(12) 0.0080(10) 0.0070(11)
C7A 0.0180(12) 0.0296(15) 0.0254(13) -0.0039(13) 0.0082(10) 0.0034(12)

loop_
_atom_type_symbol
_atom_type_description
_atom_type_scat_dispersion_real
_atom_type_scat_dispersion_imag
_atom_type_scat_source
C C 0.0033 0.0016 'International Tables Vol C Tables 4.2.6.8 and 6.1.1.4'
H H 0.0000 0.0000 'International Tables Vol C Tables 4.2.6.8 and 6.1.1.4'
N N 0.0061 0.0033 'International Tables Vol C Tables 4.2.6.8 and 6.1.1.4'
O O 0.0106 0.0060 'International Tables Vol C Tables 4.2.6.8 and 6.1.1.4'
S S 0.1246 0.1234 'International Tables Vol C Tables 4.2.6.8 and 6.1.1.4'

loop_
_geom_angle_atom_site_label_1
_geom_angle_atom_site_label_2
_geom_angle_atom_site_label_3
_geom_angle
_geom_angle_site_symmetry_1
_geom_angle_site_symmetry_3
_geom_angle_publ_flag
N2' S1' C2 92.78(15) . . ?
C2 N1 O1 125.3(2) . . ?
C2 N1 C7A 108.9(3) . . ?
O1 N1 C7A 125.7(2) . . ?
C3' N2' S1' 110.8(2) . . ?
N1 O1 C1 109.4(3) . . ?
C6 O1" C1" 118.63(19) . . ?
C2" O2" H2"O 109.5 . . ?
C3" O3" H3"O 109.5 . . ?
C4" O4" H4"O 109.5 . . ?
C6" O6" H6"O 109.5 . . ?
C1" O5" C5" 111.20(19) . . ?
O1" C1" O5" 107.1(2) . . ?
O1" C1" C2" 106.21(19) . . ?
O5" C1" C2" 109.87(18) . . ?
O1" C1" H1" 109.0 . . ?
O5" C1" H1" 112.5 . . ?
C2" C1" H1" 111.8 . . ?
O2" C2" C3" 110.3(2) . . ?
O2" C2" C1" 110.69(18) . . ?
C3" C2" C1" 111.00(19) . . ?
O2" C2" H2" 110.4 . . ?
C3" C2" H2" 106.4 . . ?
C1" C2" H2" 108.0 . . ?
O3" C3" C2" 111.31(19) . . ?
O3" C3" C4" 109.76(18) . . ?
C2" C3" C4" 112.8(2) . . ?
O3" C3" H3" 109.7 . . ?
C2" C3" H3" 106.3 . . ?
C4" C3" H3" 106.7 . . ?
O4" C4" C3" 112.0(2) . . ?
O4" C4" C5" 106.90(19) . . ?
C3" C4" C5" 109.81(19) . . ?
O4" C4" H4" 109.0 . . ?
C3" C4" H4" 108.2 . . ?
C5" C4" H4" 110.9 . . ?
O5" C5" C6" 106.8(2) . . ?
O5" C5" C4" 109.43(19) . . ?
C6" C5" C4" 111.3(2) . . ?
O5" C5" H5" 111.1 . . ?
C6" C5" H5" 109.5 . . ?
C4" C5" H5" 108.8 . . ?
O6" C6" C5" 112.2(2) . . ?
O6" C6" H6"A 108.2 . . ?
C5" C6" H6"A 108.9 . . ?
O6" C6" H6"B 108.2 . . ?
C5" C6" H6"B 109.8 . . ?
H6"A C6" H6"B 109.5 . . ?
O1 C1 H1A 111.1 . . ?
O1 C1 H1B 107.6 . . ?
H1A C1 H1B 109.5 . . ?
O1 C1 H1C 109.7 . . ?
H1A C1 H1C 109.5 . . ?
H1B C1 H1C 109.5 . . ?
N1 C2 C3 110.1(2) . . ?
N1 C2 S1' 138.8(3) . . ?
C3 C2 S1' 111.1(2) . . ?
C2 C3 C3' 109.3(3) . . ?
C2 C3 C3A 106.6(2) . . ?
C3' C3 C3A 144.1(3) . . ?
C4 C3A C7A 118.7(2) . . ?
C4 C3A C3 135.0(3) . . ?
C7A C3A C3 106.3(3) . . ?
N2' C3' C3 116.0(3) . . ?
N2' C3' H3' 123.5 . . ?
C3 C3' H3' 120.6 . . ?
C5 C4 C3A 119.0(3) . . ?
C5 C4 H4 120.3 . . ?
C3A C4 H4 120.7 . . ?
C4 C5 C6 120.8(3) . . ?
C4 C5 H5 119.6 . . ?
C6 C5 H5 119.6 . . ?
O1" C6 C7 123.8(2) . . ?
O1" C6 C5 113.8(2) . . ?
C7 C6 C5 122.4(2) . . ?
C7A C7 C6 115.0(2) . . ?
C7A C7 H7 125.2 . . ?
C6 C7 H7 119.7 . . ?
C7 C7A N1 127.9(3) . . ?
C7 C7A C3A 124.0(3) . . ?
N1 C7A C3A 108.1(2) . . ?

loop_
_geom_bond_atom_site_label_1
_geom_bond_atom_site_label_2
_geom_bond_distance
_geom_bond_site_symmetry_2
_geom_bond_publ_flag
S1' N2' 1.683(3) . ?
S1' C2 1.709(2) . ?
N1 C2 1.360(4) . ?
N1 O1 1.375(3) . ?
N1 C7A 1.397(4) . ?
N2' C3' 1.323(5) . ?
O1 C1 1.430(5) . ?
O1" C6 1.383(3) . ?
O1" C1" 1.401(3) . ?
O2" C2" 1.426(3) . ?
O2" H2"O 0.8400 . ?
O3" C3" 1.439(3) . ?
O3" H3"O 0.8400 . ?
O4" C4" 1.411(3) . ?
O4" H4"O 0.8400 . ?
O6" C6" 1.428(3) . ?
O6" H6"O 0.8400 . ?
O5" C1" 1.417(3) . ?
O5" C5" 1.428(3) . ?
C1" C2" 1.523(3) . ?
C1" H1" 0.9602 . ?
C2" C3" 1.520(3) . ?
C2" H2" 0.9602 . ?
C3" C4" 1.524(3) . ?
C3" H3" 0.9602 . ?
C4" C5" 1.527(3) . ?
C4" H4" 0.9601 . ?
C5" C6" 1.514(3) . ?
C5" H5" 0.9603 . ?
C6" H6"A 0.9602 . ?
C6" H6"B 0.9601 . ?
C1 H1A 0.9602 . ?
C1 H1B 0.9601 . ?
C1 H1C 0.9603 . ?
C2 C3 1.383(4) . ?
C3 C3' 1.416(4) . ?
C3 C3A 1.454(4) . ?
C3A C4 1.389(4) . ?
C3A C7A 1.405(4) . ?
C3' H3' 0.9601 . ?
C4 C5 1.379(4) . ?
C4 H4 0.9602 . ?
C5 C6 1.400(4) . ?
C5 H5 0.9600 . ?
C6 C7 1.394(4) . ?
C7 C7A 1.391(3) . ?
C7 H7 0.9602 . ?

loop_
_geom_hbond_atom_site_label_D
_geom_hbond_atom_site_label_H
_geom_hbond_atom_site_label_A
_geom_hbond_distance_DH
_geom_hbond_distance_HA
_geom_hbond_distance_DA
_geom_hbond_angle_DHA
_geom_hbond_site_symmetry_A
O2" H2"O O3" 0.84 1.88 2.681(2) 159.5 2_656
O3" H3"O O2" 0.84 2.04 2.873(2) 172.5 2_656
O4" H4"O N2' 0.84 2.02 2.821(3) 157.9 1_645
O6" H6"O O6" 0.84 1.82 2.6469(18) 169.9 2_647
C2" H2" O2" 0.96 2.57 3.304(3) 133.2 2_656
C6" H6"B O4" 0.96 2.54 2.888(3) 101.7 .
C7 H7 O5" 0.96 2.56 3.020(3) 109.8 .

loop_
_geom_torsion_atom_site_label_1
_geom_torsion_atom_site_label_2
_geom_torsion_atom_site_label_3
_geom_torsion_atom_site_label_4
_geom_torsion
_geom_torsion_site_symmetry_1
_geom_torsion_site_symmetry_2
_geom_torsion_site_symmetry_3
_geom_torsion_site_symmetry_4
_geom_torsion_publ_flag
C2 S1' N2' C3' 0.2(3) . . . . ?
C2 N1 O1 C1 -91.3(4) . . . . ?
C7A N1 O1 C1 91.6(4) . . . . ?
C6 O1" C1" O5" -71.9(3) . . . . ?
C6 O1" C1" C2" 170.7(2) . . . . ?
C5" O5" C1" O1" 179.71(17) . . . . ?
C5" O5" C1" C2" -65.3(2) . . . . ?
O1" C1" C2" O2" -67.6(3) . . . . ?
O5" C1" C2" O2" 176.8(2) . . . . ?
O1" C1" C2" C3" 169.5(2) . . . . ?
O5" C1" C2" C3" 54.0(3) . . . . ?
O2" C2" C3" O3" 66.3(2) . . . . ?
C1" C2" C3" O3" -170.6(2) . . . . ?
O2" C2" C3" C4" -169.73(19) . . . . ?
C1" C2" C3" C4" -46.7(3) . . . . ?
O3" C3" C4" O4" -68.9(3) . . . . ?
C2" C3" C4" O4" 166.28(19) . . . . ?
O3" C3" C4" C5" 172.5(2) . . . . ?
C2" C3" C4" C5" 47.7(3) . . . . ?
C1" O5" C5" C6" -172.64(18) . . . . ?
C1" O5" C5" C4" 66.8(2) . . . . ?
O4" C4" C5" O5" -178.0(2) . . . . ?
C3" C4" C5" O5" -56.3(3) . . . . ?
O4" C4" C5" C6" 64.3(3) . . . . ?
C3" C4" C5" C6" -174.0(2) . . . . ?
O5" C5" C6" O6" 66.2(3) . . . . ?
C4" C5" C6" O6" -174.4(2) . . . . ?
O1 N1 C2 C3 -177.6(3) . . . . ?
C7A N1 C2 C3 -0.1(4) . . . . ?
O1 N1 C2 S1' 1.4(6) . . . . ?
C7A N1 C2 S1' 178.8(3) . . . . ?
N2' S1' C2 N1 -178.5(4) . . . . ?
N2' S1' C2 C3 0.4(3) . . . . ?
N1 C2 C3 C3' 178.4(3) . . . . ?
S1' C2 C3 C3' -0.9(4) . . . . ?
N1 C2 C3 C3A -0.6(4) . . . . ?
S1' C2 C3 C3A -179.9(2) . . . . ?
C2 C3 C3A C4 -179.7(3) . . . . ?
C3' C3 C3A C4 1.9(7) . . . . ?
C2 C3 C3A C7A 1.1(3) . . . . ?
C3' C3 C3A C7A -177.3(5) . . . . ?
S1' N2' C3' C3 -0.8(4) . . . . ?
C2 C3 C3' N2' 1.1(5) . . . . ?
C3A C3 C3' N2' 179.4(4) . . . . ?
C7A C3A C4 C5 1.5(4) . . . . ?
C3 C3A C4 C5 -177.7(3) . . . . ?
C3A C4 C5 C6 -0.7(4) . . . . ?
C1" O1" C6 C7 0.6(4) . . . . ?
C1" O1" C6 C5 -178.2(2) . . . . ?
C4 C5 C6 O1" 177.6(3) . . . . ?
C4 C5 C6 C7 -1.2(4) . . . . ?
O1" C6 C7 C7A -176.5(3) . . . . ?
C5 C6 C7 C7A 2.3(4) . . . . ?
C6 C7 C7A N1 178.7(3) . . . . ?
C6 C7 C7A C3A -1.5(4) . . . . ?
C2 N1 C7A C7 -179.4(3) . . . . ?
O1 N1 C7A C7 -1.9(5) . . . . ?
C2 N1 C7A C3A 0.8(4) . . . . ?
O1 N1 C7A C3A 178.3(3) . . . . ?
C4 C3A C7A C7 -0.3(5) . . . . ?
C3 C3A C7A C7 179.0(3) . . . . ?
C4 C3A C7A N1 179.5(3) . . . . ?
C3 C3A C7A N1 -1.1(3) . . . . ?

loop_
_cod_related_entry_id
_cod_related_entry_database
_cod_related_entry_code
1 ChemSpider 9864195
